data_9016909
loop_
_publ_author_name
'Halenius, U.'
'Bosi, F.'
'Gatedal, K.'

_publ_section_title
;
 Crystal structure and chemistry of skarn-associated bismuthian vesuvianite
;
_journal_name_full 'American Mineralogist'
_journal_page_first 566
_journal_page_last 573
_journal_volume 98
_journal_year 2013
_chemical_compound_source 'Langban Mn-Fe deposit, central Sweden'
_chemical_formula_sum 'Al5.608 Bi0.496 Ca8.701 Ce0.043 Fe0.612 Mg0.156 Mn0.344 O39 Si8.66'
_chemical_name_mineral Vesuvianite
_space_group_IT_number 126
_space_group_name_Hall '-P 4a 2bc'
_space_group_name_H-M_alt 'P 4/n n c :2'
_symmetry_space_group_name_H-M 'P 4/n n c :2'
_cell_angle_alpha 90
_cell_angle_beta 90
_cell_angle_gamma 90
_cell_length_a 15.7018
_cell_length_b 15.7018
_cell_length_c 11.8648
_cell_formula_units_Z 4
_cell_volume 2925.225
_database_code_amcsd 0020160
_exptl_crystal_density_diffrn 3.483
_cod_data_source_file inputs/fixed/downloads/05/05536.cif
_cod_data_source_block 05536
_cod_original_sg_symbol_H-M 'P 4/n n c'
_cod_original_formula_sum 'Ca8.701 Bi.496 Ce.043 Al5.608 Mn.344 Mg.156 Fe.612 Si8.66 O39'
_cod_database_code 9016909

loop_
_space_group_symop_operation_xyz
x,y,z
-y,-x,1/2+z
y,x,1/2-z
1/2+y,-x,-z
1/2-y,x,z
1/2+x,-y,1/2+z
1/2-x,y,1/2-z
1/2+x,1/2+y,-z
1/2-x,1/2-y,z
1/2+y,1/2+x,1/2+z
1/2-y,1/2-x,1/2-z
-y,1/2+x,-z
y,1/2-x,z
-x,1/2+y,1/2+z
x,1/2-y,1/2-z
-x,-y,-z

loop_
_atom_site_aniso_label
_atom_site_aniso_U_11
_atom_site_aniso_U_22
_atom_site_aniso_U_33
_atom_site_aniso_U_12
_atom_site_aniso_U_13
_atom_site_aniso_U_23
CaX1 0.02690 0.01500 0.00880 0.00000 0.00000 0.00000
CaX2 0.01400 0.01820 0.01040 0.00080 -0.00160 -0.00050
CaX4 0.01970 0.01970 0.04800 0.00000 0.00000 0.00000
CeX4 0.01970 0.01970 0.04800 0.00000 0.00000 0.00000
MnY1 0.01420 0.01420 0.05200 0.00000 0.00000 0.00000
MgY1 0.01420 0.01420 0.05200 0.00000 0.00000 0.00000
AlY2 0.01330 0.01280 0.01240 0.00040 0.00190 0.00170
AlY3 0.01420 0.01390 0.00920 0.00070 0.00110 0.00030
FeY3 0.01420 0.01390 0.00920 0.00070 0.00110 0.00030
SiZ1 0.01200 0.01200 0.00590 0.00000 0.00000 0.00000
SiZ2 0.01040 0.01580 0.00700 0.00040 -0.00100 0.00230
SiZ3 0.01950 0.01370 0.00860 0.00250 0.00030 -0.00110
O1 0.02360 0.01670 0.01080 -0.00120 0.00110 0.00060
O2 0.02260 0.02010 0.01420 -0.00100 -0.00410 0.00200
O4 0.01980 0.01750 0.00960 -0.00140 -0.00280 0.00030
O3 0.02220 0.01660 0.01030 0.00280 -0.00030 -0.00110
O5 0.01850 0.02700 0.01600 0.00630 0.00190 -0.00400
O6 0.03900 0.02500 0.01700 0.00800 0.00450 0.00410
O7 0.02500 0.03700 0.02000 0.00860 0.00100 0.00640
O8 0.01670 0.01890 0.01710 0.00230 0.00660 0.00200
O9 0.02720 0.02720 0.00700 -0.00400 -0.00110 0.00110
O10 0.03400 0.03400 0.08500 0.00000 0.00000 0.00000
O11 0.01560 0.01910 0.01550 -0.00160 -0.00200 -0.00360

loop_
_atom_site_label
_atom_site_fract_x
_atom_site_fract_y
_atom_site_fract_z
_atom_site_occupancy
_atom_site_U_iso_or_equiv
CaX1 0.75000 0.25000 0.25000 1.00000 0.01690
CaX2 -0.18937 0.04448 0.37940 1.00000 0.01420
BiX3 0.91052 0.83432 0.86868 0.12400 0.02040
CaX3 -0.10225 -0.18232 0.89613 0.81110 0.02390
CaX4 0.75000 0.75000 0.14160 0.45700 0.02910
CeX4 0.75000 0.75000 0.14160 0.04300 0.02910
AlT1 0.05660 0.05660 0.25000 0.10980 0.01200
MnY1 0.75000 0.75000 0.04830 0.34400 0.02670
MgY1 0.75000 0.75000 0.04830 0.15600 0.02670
AlY2 0.00000 0.00000 0.00000 1.04100 0.01280
AlY3 -0.11248 0.12049 0.12697 0.84700 0.01250
FeY3 -0.11248 0.12049 0.12697 0.15300 0.01250
SiZ1 0.75000 0.25000 0.00000 0.93600 0.01000
SiZ2 -0.17996 0.04190 0.87164 0.93100 0.01100
SiZ3 -0.08294 -0.15023 0.36360 1.00000 0.01390
O1 -0.22040 0.17300 0.08520 1.00000 0.01710
O2 -0.11800 0.16020 0.28010 1.00000 0.01900
O4 -0.06180 0.10570 0.46920 1.00000 0.01560
O3 -0.04700 0.22360 0.07570 1.00000 0.01640
O5 -0.17170 0.01350 0.17820 1.00000 0.02060
O6 0.87990 -0.27420 0.05830 1.00000 0.02710
O7 0.05430 0.17120 0.31970 1.00000 0.02720
O8 -0.06040 -0.09100 0.06800 1.00000 0.01760
O9 -0.14400 -0.14400 0.25000 1.00000 0.02050
O10 0.75000 0.75000 0.86580 1.00000 0.05100
O11 -0.00360 0.06200 0.13610 1.00000 0.01670

loop_
_cod_related_entry_id
_cod_related_entry_database
_cod_related_entry_code
1 AMCSD 0020160
